data_4330103
loop_
_publ_author_name
'William W. Brennessel'
'John E. Ellis'

_publ_contact_author_address
;
Department of Chemistry
University of Minnesota
207 Pleasant Street SE
Minneapolis, MN 55455
;
_publ_contact_author_email ellis@umn.edu
_publ_contact_author_name 'John E. Ellis'
_publ_contact_author_phone 1-612-625-6391
_publ_section_title
;
 Naphthalene and Anthracene Cobaltates(1-): Useful Storable Sources of an
 Atomic Cobalt Anion
;
_journal_name_full 'Inorganic Chemistry'
_journal_page_first 9076
_journal_page_last 9094
_journal_paper_doi 10.1021/ic301240u
_journal_volume 51
_journal_year 2012
_chemical_formula_moiety 'C12 H24 K O6, C18 H20 Co'
_chemical_formula_sum 'C30 H44 Co K O6'
_chemical_formula_weight 598.68
_chemical_name_common 04347
_chemical_name_systematic
; 
 ? 
;
_space_group_IT_number 2
_symmetry_cell_setting triclinic
_symmetry_space_group_name_Hall '-P 1'
_symmetry_space_group_name_H-M 'P -1'
_atom_sites_solution_hydrogens geom
_atom_sites_solution_primary direct
_atom_sites_solution_secondary difmap
_audit_creation_method SHELXL-97
_cell_angle_alpha 82.405(3)
_cell_angle_beta 88.299(3)
_cell_angle_gamma 68.125(3)
_cell_formula_units_Z 4
_cell_length_a 10.040(2)
_cell_length_b 10.195(2)
_cell_length_c 30.618(5)
_cell_measurement_reflns_used 3487
_cell_measurement_temperature 173(2)
_cell_measurement_theta_max 27.43
_cell_measurement_theta_min 2.19
_cell_volume 2882.2(9)
_computing_cell_refinement 'SAINT (Bruker, 2003)'
_computing_data_collection 'SMART (Bruker, 2003)'
_computing_data_reduction 'SAINT (Bruker, 2003)'
_computing_molecular_graphics 'SHELXTL (Sheldrick, 2008)'
_computing_publication_material 'SHELXTL (Sheldrick, 2008)'
_computing_structure_refinement 'SHELXL-97 (Sheldrick, 2008)'
_computing_structure_solution 'SIR97 (Altomare et al., 1999)'
_diffrn_ambient_temperature 173(2)
_diffrn_measured_fraction_theta_full 0.986
_diffrn_measured_fraction_theta_max 0.986
_diffrn_measurement_device_type 'Bruker SMART Platform CCD'
_diffrn_measurement_method 'area detector, \w scans per \f'
_diffrn_radiation_monochromator graphite
_diffrn_radiation_source 'normal-focus sealed tube'
_diffrn_radiation_type MoK\a
_diffrn_radiation_wavelength 0.71073
_diffrn_reflns_av_R_equivalents 0.0413
_diffrn_reflns_av_sigmaI/netI 0.0508
_diffrn_reflns_limit_h_max 12
_diffrn_reflns_limit_h_min -13
_diffrn_reflns_limit_k_max 13
_diffrn_reflns_limit_k_min -13
_diffrn_reflns_limit_l_max 39
_diffrn_reflns_limit_l_min -39
_diffrn_reflns_number 34032
_diffrn_reflns_theta_full 27.52
_diffrn_reflns_theta_max 27.52
_diffrn_reflns_theta_min 1.34
_exptl_absorpt_coefficient_mu 0.781
_exptl_absorpt_correction_T_max 0.9402
_exptl_absorpt_correction_T_min 0.6961
_exptl_absorpt_correction_type multi-scan
_exptl_absorpt_process_details 'SADABS (Sheldrick, 2008)'
_exptl_crystal_colour red-brown
_exptl_crystal_density_diffrn 1.380
_exptl_crystal_description plate
_exptl_crystal_F_000 1272
_exptl_crystal_size_max 0.50
_exptl_crystal_size_mid 0.20
_exptl_crystal_size_min 0.08
_refine_diff_density_max 1.059
_refine_diff_density_min -0.369
_refine_diff_density_rms 0.078
_refine_ls_extinction_method none
_refine_ls_goodness_of_fit_ref 1.033
_refine_ls_hydrogen_treatment mixed
_refine_ls_matrix_type full
_refine_ls_number_parameters 749
_refine_ls_number_reflns 13089
_refine_ls_number_restraints 0
_refine_ls_restrained_S_all 1.033
_refine_ls_R_factor_all 0.0709
_refine_ls_R_factor_gt 0.0491
_refine_ls_shift/su_max 0.001
_refine_ls_shift/su_mean 0.000
_refine_ls_structure_factor_coef Fsqd
_refine_ls_weighting_details 'calc w=1/[\s^2^(Fo^2^)+(0.0569P)^2^+2.9723P] where P=(Fo^2^+2Fc^2^)/3'
_refine_ls_weighting_scheme calc
_refine_ls_wR_factor_gt 0.1201
_refine_ls_wR_factor_ref 0.1301
_reflns_number_gt 9905
_reflns_number_total 13089
_reflns_threshold_expression >2sigma(I)
_cod_data_source_file ic301240u_si_001_10.cif
_cod_data_source_block 10a
_cod_database_code 4330103

loop_
_symmetry_equiv_pos_as_xyz
'x, y, z'
'-x, -y, -z'

loop_
_atom_site_label
_atom_site_type_symbol
_atom_site_fract_x
_atom_site_fract_y
_atom_site_fract_z
_atom_site_U_iso_or_equiv
_atom_site_adp_type
_atom_site_occupancy
_atom_site_symmetry_multiplicity
_atom_site_calc_flag
_atom_site_refinement_flags
Co1 Co 0.34326(4) 0.21232(4) 0.388785(12) 0.02422(10) Uani 1 1 d .
C1 C 0.5547(3) 0.2105(3) 0.38505(10) 0.0281(6) Uani 1 1 d .
H1 H 0.576(3) 0.284(3) 0.3978(10) 0.027(8) Uiso 1 1 d .
C2 C 0.5405(3) 0.0951(3) 0.41368(10) 0.0322(7) Uani 1 1 d .
H2 H 0.564(4) 0.079(4) 0.4469(12) 0.041(9) Uiso 1 1 d .
C3 C 0.4820(3) 0.0113(3) 0.39352(10) 0.0317(7) Uani 1 1 d .
H3 H 0.468(3) -0.064(4) 0.4102(11) 0.028(8) Uiso 1 1 d .
C4 C 0.4498(3) 0.0469(3) 0.34777(10) 0.0287(6) Uani 1 1 d .
H4 H 0.405(4) -0.002(4) 0.3345(11) 0.037(9) Uiso 1 1 d .
C5 C 0.5774(3) 0.0771(3) 0.27685(10) 0.0289(6) Uani 1 1 d .
H5 H 0.5475 0.0118 0.2643 0.035 Uiso 1 1 calc R
C6 C 0.6564(3) 0.1453(3) 0.25181(10) 0.0324(7) Uani 1 1 d .
H6 H 0.6780 0.1285 0.2222 0.039 Uiso 1 1 calc R
C7 C 0.7033(4) 0.2372(3) 0.27000(11) 0.0375(7) Uani 1 1 d .
H7 H 0.7546 0.2863 0.2526 0.045 Uiso 1 1 calc R
C8 C 0.6755(3) 0.2585(3) 0.31405(11) 0.0365(7) Uani 1 1 d .
H8 H 0.7121 0.3183 0.3269 0.044 Uiso 1 1 calc R
C9 C 0.5946(3) 0.1928(3) 0.33914(9) 0.0259(6) Uani 1 1 d .
C10 C 0.5418(3) 0.1031(3) 0.31974(9) 0.0237(6) Uani 1 1 d .
C11 C 0.2647(4) 0.4261(3) 0.37915(11) 0.0340(7) Uani 1 1 d .
H11 H 0.342(4) 0.458(4) 0.3685(11) 0.035(9) Uiso 1 1 d .
C12 C 0.2060(3) 0.3761(4) 0.34758(11) 0.0392(8) Uani 1 1 d .
H12 H 0.238(4) 0.378(4) 0.3185(14) 0.054(11) Uiso 1 1 d .
C13 C 0.0539(4) 0.3786(5) 0.34979(13) 0.0553(11) Uani 1 1 d .
H13A H -0.0084 0.4647 0.3625 0.066 Uiso 1 1 calc R
H13B H 0.0177 0.3853 0.3195 0.066 Uiso 1 1 calc R
C14 C 0.0437(4) 0.2482(5) 0.37713(15) 0.0615(12) Uani 1 1 d .
H14A H 0.0393 0.1810 0.3572 0.074 Uiso 1 1 calc R
H14B H -0.0466 0.2771 0.3937 0.074 Uiso 1 1 calc R
C15 C 0.1684(4) 0.1724(4) 0.40931(12) 0.0397(8) Uani 1 1 d .
H15 H 0.192(4) 0.071(4) 0.4142(12) 0.050(11) Uiso 1 1 d .
C16 C 0.2121(3) 0.2356(4) 0.44164(11) 0.0330(7) Uani 1 1 d .
H16 H 0.255(4) 0.179(4) 0.4654(11) 0.031(9) Uiso 1 1 d .
C17 C 0.1290(4) 0.3904(4) 0.44699(11) 0.0388(7) Uani 1 1 d .
H17A H 0.0271 0.4160 0.4386 0.047 Uiso 1 1 calc R
H17B H 0.1330 0.4033 0.4783 0.047 Uiso 1 1 calc R
C18 C 0.1882(4) 0.4887(4) 0.41910(12) 0.0427(8) Uani 1 1 d .
H18A H 0.2559 0.5098 0.4372 0.051 Uiso 1 1 calc R
H18B H 0.1084 0.5798 0.4093 0.051 Uiso 1 1 calc R
K1 K 0.28126(7) 0.76759(8) 0.38706(2) 0.03545(16) Uani 1 1 d .
O1 O 0.0007(2) 0.8330(2) 0.36187(7) 0.0360(5) Uani 1 1 d .
C19 C -0.1068(3) 0.9185(4) 0.38843(11) 0.0398(8) Uani 1 1 d .
H19A H -0.2025 0.9230 0.3795 0.048 Uiso 1 1 calc R
H19B H -0.1075 1.0167 0.3847 0.048 Uiso 1 1 calc R
C20 C -0.0746(3) 0.8537(4) 0.43535(11) 0.0360(7) Uani 1 1 d .
H20A H -0.1512 0.9083 0.4543 0.043 Uiso 1 1 calc R
H20B H -0.0704 0.7543 0.4388 0.043 Uiso 1 1 calc R
O2 O 0.0598(2) 0.8557(2) 0.44815(7) 0.0337(5) Uani 1 1 d .
C21 C 0.0989(4) 0.7964(4) 0.49253(10) 0.0387(8) Uani 1 1 d .
H21A H 0.1087 0.6953 0.4968 0.046 Uiso 1 1 calc R
H21B H 0.0236 0.8486 0.5123 0.046 Uiso 1 1 calc R
C22 C 0.2383(4) 0.8073(4) 0.50333(10) 0.0379(7) Uani 1 1 d .
H22A H 0.2314 0.9072 0.4961 0.045 Uiso 1 1 calc R
H22B H 0.2609 0.7777 0.5352 0.045 Uiso 1 1 calc R
O3 O 0.3486(2) 0.7176(2) 0.47844(7) 0.0316(5) Uani 1 1 d .
C23 C 0.4857(3) 0.7170(4) 0.48905(10) 0.0374(7) Uani 1 1 d .
H23A H 0.5072 0.6859 0.5209 0.045 Uiso 1 1 calc R
H23B H 0.4867 0.8142 0.4820 0.045 Uiso 1 1 calc R
C24 C 0.5965(3) 0.6164(4) 0.46270(10) 0.0385(7) Uani 1 1 d .
H24A H 0.6934 0.6119 0.4704 0.046 Uiso 1 1 calc R
H24B H 0.5947 0.5194 0.4695 0.046 Uiso 1 1 calc R
O4 O 0.5661(2) 0.6657(2) 0.41728(7) 0.0304(4) Uani 1 1 d .
C25 C 0.6738(3) 0.5838(4) 0.39016(11) 0.0370(7) Uani 1 1 d .
H25A H 0.6767 0.4849 0.3933 0.044 Uiso 1 1 calc R
H25B H 0.7689 0.5809 0.3991 0.044 Uiso 1 1 calc R
C26 C 0.6398(3) 0.6510(4) 0.34321(11) 0.0358(7) Uani 1 1 d .
H26A H 0.6364 0.7501 0.3400 0.043 Uiso 1 1 calc R
H26B H 0.7148 0.5967 0.3237 0.043 Uiso 1 1 calc R
O5 O 0.5043(2) 0.6501(2) 0.33141(7) 0.0334(5) Uani 1 1 d .
C27 C 0.4710(4) 0.6939(4) 0.28553(10) 0.0392(8) Uani 1 1 d .
H27A H 0.5470 0.6316 0.2679 0.047 Uiso 1 1 calc R
H27B H 0.4653 0.7932 0.2775 0.047 Uiso 1 1 calc R
C28 C 0.3304(4) 0.6840(4) 0.27611(10) 0.0367(7) Uani 1 1 d .
H28A H 0.3095 0.7050 0.2440 0.044 Uiso 1 1 calc R
H28B H 0.3341 0.5864 0.2862 0.044 Uiso 1 1 calc R
O6 O 0.2206(2) 0.7840(2) 0.29854(7) 0.0341(5) Uani 1 1 d .
C29 C 0.0831(4) 0.7788(4) 0.29092(10) 0.0383(8) Uani 1 1 d .
H29A H 0.0856 0.6811 0.3003 0.046 Uiso 1 1 calc R
H29B H 0.0580 0.8034 0.2591 0.046 Uiso 1 1 calc R
C30 C -0.0268(4) 0.8813(4) 0.31618(11) 0.0413(8) Uani 1 1 d .
H30A H -0.0223 0.9772 0.3092 0.050 Uiso 1 1 calc R
H30B H -0.1239 0.8878 0.3080 0.050 Uiso 1 1 calc R
Co2 Co 0.67848(4) 0.79350(4) 0.149944(12) 0.02255(10) Uani 1 1 d .
C31 C 0.4508(3) 0.8733(3) 0.15742(10) 0.0307(6) Uani 1 1 d .
H31 H 0.407(3) 0.838(3) 0.1868(10) 0.027(8) Uiso 1 1 d .
C32 C 0.5149(3) 0.9746(3) 0.15983(10) 0.0318(7) Uani 1 1 d .
H32 H 0.513(4) 1.022(4) 0.1841(12) 0.039(9) Uiso 1 1 d .
C33 C 0.5931(3) 0.9981(3) 0.12286(10) 0.0293(6) Uani 1 1 d .
H33 H 0.637(4) 1.060(4) 0.1235(11) 0.032(9) Uiso 1 1 d .
C34 C 0.5977(3) 0.9209(3) 0.08699(10) 0.0271(6) Uani 1 1 d .
H34 H 0.656(3) 0.928(3) 0.0652(10) 0.023(8) Uiso 1 1 d .
C35 C 0.4386(3) 0.8610(3) 0.03676(10) 0.0324(7) Uani 1 1 d .
H35 H 0.4884 0.8804 0.0114 0.039 Uiso 1 1 calc R
C36 C 0.3284(4) 0.8118(4) 0.03239(11) 0.0399(8) Uani 1 1 d .
H36 H 0.3061 0.7942 0.0043 0.048 Uiso 1 1 calc R
C37 C 0.2519(3) 0.7884(4) 0.06843(12) 0.0406(8) Uani 1 1 d .
H37 H 0.1762 0.7555 0.0652 0.049 Uiso 1 1 calc R
C38 C 0.2850(3) 0.8128(3) 0.10977(11) 0.0342(7) Uani 1 1 d .
H38 H 0.2296 0.7995 0.1344 0.041 Uiso 1 1 calc R
C39 C 0.3983(3) 0.8564(3) 0.11510(9) 0.0257(6) Uani 1 1 d .
C40 C 0.4770(3) 0.8824(3) 0.07786(9) 0.0248(6) Uani 1 1 d .
C41 C 0.7437(3) 0.5919(3) 0.13544(10) 0.0272(6) Uani 1 1 d .
H41 H 0.675(4) 0.587(4) 0.1157(12) 0.042(10) Uiso 1 1 d .
C42 C 0.7066(3) 0.5966(3) 0.17994(10) 0.0263(6) Uani 1 1 d .
H42 H 0.621(4) 0.586(4) 0.1898(12) 0.045(10) Uiso 1 1 d .
C43 C 0.8174(3) 0.5453(3) 0.21764(10) 0.0300(6) Uani 1 1 d .
H43A H 0.7796 0.5013 0.2433 0.036 Uiso 1 1 calc R
H43B H 0.9061 0.4714 0.2084 0.036 Uiso 1 1 calc R
C44 C 0.8534(4) 0.6668(4) 0.23106(10) 0.0350(7) Uani 1 1 d .
H44A H 0.7922 0.7055 0.2559 0.042 Uiso 1 1 calc R
H44B H 0.9547 0.6296 0.2415 0.042 Uiso 1 1 calc R
C45 C 0.8310(3) 0.7858(3) 0.19341(10) 0.0294(6) Uani 1 1 d .
H45 H 0.814(3) 0.875(4) 0.2016(11) 0.031(9) Uiso 1 1 d .
C46 C 0.8906(3) 0.7629(3) 0.15132(10) 0.0298(6) Uani 1 1 d .
H46 H 0.914(4) 0.835(4) 0.1352(11) 0.033(9) Uiso 1 1 d .
C47 C 0.9839(3) 0.6168(4) 0.14012(12) 0.0381(7) Uani 1 1 d .
H47A H 1.0358 0.5573 0.1671 0.046 Uiso 1 1 calc R
H47B H 1.0562 0.6265 0.1186 0.046 Uiso 1 1 calc R
C48 C 0.8976(3) 0.5416(3) 0.12089(10) 0.0319(7) Uani 1 1 d .
H48A H 0.8991 0.5587 0.0883 0.038 Uiso 1 1 calc R
H48B H 0.9439 0.4377 0.1300 0.038 Uiso 1 1 calc R
K2 K 0.23587(7) 1.21728(7) 0.11581(2) 0.02925(14) Uani 1 1 d .
O7 O 0.3018(2) 1.3276(2) 0.03410(7) 0.0316(5) Uani 1 1 d .
C49 C 0.2133(3) 1.3481(4) -0.00350(10) 0.0346(7) Uani 1 1 d .
H49A H 0.2713 1.3396 -0.0305 0.042 Uiso 1 1 calc R
H49B H 0.1370 1.4445 -0.0064 0.042 Uiso 1 1 calc R
C50 C 0.1482(3) 1.2379(4) 0.00195(10) 0.0347(7) Uani 1 1 d .
H50A H 0.0924 1.2451 -0.0250 0.042 Uiso 1 1 calc R
H50B H 0.2246 1.1417 0.0066 0.042 Uiso 1 1 calc R
O8 O 0.0567(2) 1.2588(2) 0.03873(7) 0.0328(5) Uani 1 1 d .
C51 C -0.0129(4) 1.1604(4) 0.04399(12) 0.0443(8) Uani 1 1 d .
H51A H 0.0592 1.0619 0.0465 0.053 Uiso 1 1 calc R
H51B H -0.0757 1.1756 0.0180 0.053 Uiso 1 1 calc R
C52 C -0.1005(4) 1.1808(5) 0.08459(13) 0.0477(9) Uani 1 1 d .
H52A H -0.1665 1.2816 0.0834 0.057 Uiso 1 1 calc R
H52B H -0.1587 1.1203 0.0869 0.057 Uiso 1 1 calc R
O9 O -0.0058(2) 1.1423(2) 0.12154(7) 0.0356(5) Uani 1 1 d .
C53 C -0.0779(4) 1.1444(4) 0.16227(12) 0.0419(8) Uani 1 1 d .
H53A H -0.1323 1.0805 0.1638 0.050 Uiso 1 1 calc R
H53B H -0.1462 1.2422 0.1650 0.050 Uiso 1 1 calc R
C54 C 0.0324(4) 1.0951(4) 0.19845(12) 0.0454(9) Uani 1 1 d .
H54A H -0.0130 1.0850 0.2272 0.054 Uiso 1 1 calc R
H54B H 0.1059 1.0013 0.1941 0.054 Uiso 1 1 calc R
O10 O 0.0974(2) 1.1978(2) 0.19794(7) 0.0387(5) Uani 1 1 d .
C55 C 0.1932(4) 1.1716(4) 0.23408(10) 0.0457(9) Uani 1 1 d .
H55A H 0.2761 1.0812 0.2327 0.055 Uiso 1 1 calc R
H55B H 0.1437 1.1631 0.2622 0.055 Uiso 1 1 calc R
C56 C 0.2434(4) 1.2921(4) 0.23188(10) 0.0453(9) Uani 1 1 d .
H56A H 0.1601 1.3826 0.2325 0.054 Uiso 1 1 calc R
H56B H 0.3067 1.2783 0.2576 0.054 Uiso 1 1 calc R
O11 O 0.3197(2) 1.2984(2) 0.19227(7) 0.0372(5) Uani 1 1 d .
C57 C 0.3680(4) 1.4138(4) 0.18724(12) 0.0460(9) Uani 1 1 d .
H57A H 0.4240 1.4102 0.2138 0.055 Uiso 1 1 calc R
H57B H 0.2848 1.5055 0.1836 0.055 Uiso 1 1 calc R
C58 C 0.4596(4) 1.4029(4) 0.14760(12) 0.0449(8) Uani 1 1 d .
H58A H 0.4960 1.4816 0.1439 0.054 Uiso 1 1 calc R
H58B H 0.5431 1.3114 0.1514 0.054 Uiso 1 1 calc R
O12 O 0.3775(2) 1.4107(2) 0.10993(7) 0.0371(5) Uani 1 1 d .
C59 C 0.4567(4) 1.4075(4) 0.07089(12) 0.0460(9) Uani 1 1 d .
H59A H 0.5350 1.3130 0.0712 0.055 Uiso 1 1 calc R
H59B H 0.5000 1.4807 0.0689 0.055 Uiso 1 1 calc R
C60 C 0.3589(4) 1.4357(4) 0.03213(12) 0.0435(8) Uani 1 1 d .
H60A H 0.2798 1.5296 0.0321 0.052 Uiso 1 1 calc R
H60B H 0.4126 1.4379 0.0046 0.052 Uiso 1 1 calc R

loop_
_atom_site_aniso_label
_atom_site_aniso_U_11
_atom_site_aniso_U_22
_atom_site_aniso_U_33
_atom_site_aniso_U_23
_atom_site_aniso_U_13
_atom_site_aniso_U_12
Co1 0.02324(19) 0.0256(2) 0.02324(19) -0.00604(15) 0.00458(14) -0.00782(15)
C1 0.0238(14) 0.0286(15) 0.0326(16) -0.0139(12) 0.0012(11) -0.0074(12)
C2 0.0281(15) 0.0341(16) 0.0249(15) -0.0073(12) -0.0011(12) 0.0007(13)
C3 0.0391(17) 0.0216(14) 0.0291(15) -0.0016(12) 0.0080(13) -0.0063(13)
C4 0.0308(15) 0.0257(15) 0.0311(15) -0.0083(12) 0.0035(12) -0.0111(12)
C5 0.0252(14) 0.0294(15) 0.0274(15) -0.0059(12) -0.0024(11) -0.0041(12)
C6 0.0351(16) 0.0346(16) 0.0206(14) -0.0001(12) 0.0050(12) -0.0066(13)
C7 0.0401(18) 0.0340(17) 0.0381(18) -0.0026(14) 0.0136(14) -0.0152(14)
C8 0.0336(16) 0.0348(17) 0.0466(19) -0.0119(14) 0.0078(14) -0.0174(14)
C9 0.0228(13) 0.0238(14) 0.0281(14) -0.0047(11) 0.0009(11) -0.0047(11)
C10 0.0197(12) 0.0206(13) 0.0246(14) 0.0002(10) -0.0032(10) -0.0013(10)
C11 0.0347(16) 0.0237(15) 0.0353(17) 0.0002(12) 0.0069(13) -0.0031(13)
C12 0.0316(16) 0.045(2) 0.0256(16) -0.0010(14) 0.0028(13) 0.0016(14)
C13 0.0349(19) 0.072(3) 0.045(2) -0.014(2) -0.0088(16) -0.0022(19)
C14 0.036(2) 0.092(3) 0.071(3) -0.037(3) 0.0063(19) -0.032(2)
C15 0.0341(17) 0.0398(19) 0.053(2) -0.0159(16) 0.0149(15) -0.0205(15)
C16 0.0326(16) 0.0383(18) 0.0278(16) -0.0029(13) 0.0099(13) -0.0139(14)
C17 0.0322(16) 0.047(2) 0.0356(17) -0.0173(15) 0.0097(13) -0.0100(15)
C18 0.046(2) 0.0305(17) 0.0405(19) -0.0098(14) 0.0044(15) -0.0007(15)
K1 0.0261(3) 0.0551(4) 0.0239(3) -0.0083(3) 0.0011(2) -0.0127(3)
O1 0.0254(10) 0.0441(13) 0.0287(11) -0.0013(9) -0.0033(9) -0.0023(9)
C19 0.0241(15) 0.0404(19) 0.0451(19) -0.0049(15) -0.0024(13) -0.0008(13)
C20 0.0235(15) 0.0398(18) 0.0393(18) -0.0111(14) 0.0076(13) -0.0040(13)
O2 0.0324(11) 0.0380(12) 0.0261(11) -0.0018(9) 0.0000(9) -0.0088(10)
C21 0.0387(18) 0.0446(19) 0.0254(16) -0.0056(13) 0.0078(13) -0.0072(15)
C22 0.0427(18) 0.0425(19) 0.0220(15) -0.0099(13) 0.0031(13) -0.0066(15)
O3 0.0326(11) 0.0354(12) 0.0241(10) -0.0068(9) 0.0014(8) -0.0087(9)
C23 0.0393(17) 0.050(2) 0.0249(15) -0.0043(14) -0.0050(13) -0.0192(15)
C24 0.0289(16) 0.0453(19) 0.0315(17) 0.0023(14) -0.0048(13) -0.0044(14)
O4 0.0272(10) 0.0328(11) 0.0256(10) -0.0044(8) 0.0000(8) -0.0043(9)
C25 0.0285(15) 0.0370(18) 0.0376(18) -0.0077(14) 0.0031(13) -0.0022(13)
C26 0.0287(15) 0.0414(18) 0.0351(17) -0.0103(14) 0.0089(13) -0.0094(14)
O5 0.0325(11) 0.0431(13) 0.0263(11) -0.0069(9) 0.0068(9) -0.0155(10)
C27 0.0402(18) 0.054(2) 0.0244(15) -0.0092(14) 0.0106(13) -0.0174(16)
C28 0.0459(19) 0.049(2) 0.0215(15) -0.0114(13) 0.0065(13) -0.0224(16)
O6 0.0345(11) 0.0455(13) 0.0266(11) -0.0097(9) -0.0005(9) -0.0181(10)
C29 0.0401(18) 0.052(2) 0.0270(16) 0.0005(14) -0.0099(13) -0.0237(16)
C30 0.0359(17) 0.045(2) 0.0365(18) 0.0056(15) -0.0128(14) -0.0103(15)
Co2 0.01901(18) 0.0242(2) 0.02402(19) -0.00327(14) 0.00049(14) -0.00752(15)
C31 0.0206(13) 0.0383(17) 0.0263(15) -0.0007(12) 0.0031(11) -0.0046(12)
C32 0.0270(15) 0.0324(16) 0.0293(16) -0.0099(13) -0.0003(12) -0.0012(12)
C33 0.0276(15) 0.0244(15) 0.0361(16) -0.0048(12) -0.0037(12) -0.0091(12)
C34 0.0216(13) 0.0303(15) 0.0278(15) -0.0008(12) 0.0031(11) -0.0089(12)
C35 0.0287(15) 0.0369(17) 0.0279(15) -0.0054(13) -0.0018(12) -0.0075(13)
C36 0.0364(17) 0.048(2) 0.0363(18) -0.0117(15) -0.0065(14) -0.0147(15)
C37 0.0303(16) 0.046(2) 0.051(2) -0.0110(16) -0.0023(15) -0.0189(15)
C38 0.0241(14) 0.0397(18) 0.0383(17) -0.0046(14) 0.0035(12) -0.0118(13)
C39 0.0205(13) 0.0227(14) 0.0299(15) -0.0018(11) 0.0016(11) -0.0040(11)
C40 0.0206(13) 0.0228(14) 0.0266(14) -0.0018(11) -0.0004(11) -0.0036(11)
C41 0.0242(14) 0.0256(14) 0.0320(15) -0.0071(12) -0.0036(12) -0.0080(12)
C42 0.0235(14) 0.0236(14) 0.0330(15) -0.0035(11) 0.0002(12) -0.0104(11)
C43 0.0302(15) 0.0323(16) 0.0278(15) -0.0016(12) 0.0010(12) -0.0128(13)
C44 0.0388(17) 0.0416(18) 0.0283(16) -0.0013(13) -0.0067(13) -0.0198(15)
C45 0.0272(15) 0.0286(16) 0.0347(16) -0.0039(12) -0.0052(12) -0.0125(12)
C46 0.0225(14) 0.0320(16) 0.0370(16) 0.0012(13) -0.0013(12) -0.0145(12)
C47 0.0232(15) 0.0419(19) 0.0459(19) -0.0019(15) 0.0068(13) -0.0100(14)
C48 0.0291(15) 0.0341(16) 0.0273(15) -0.0048(12) 0.0039(12) -0.0057(13)
K2 0.0260(3) 0.0385(4) 0.0247(3) -0.0001(3) -0.0004(2) -0.0149(3)
O7 0.0323(11) 0.0381(12) 0.0265(11) 0.0022(9) 0.0006(9) -0.0177(10)
C49 0.0317(16) 0.0445(19) 0.0223(14) 0.0032(13) 0.0000(12) -0.0106(14)
C50 0.0346(16) 0.0481(19) 0.0212(14) -0.0075(13) 0.0013(12) -0.0142(15)
O8 0.0274(11) 0.0422(13) 0.0314(11) -0.0064(9) 0.0029(9) -0.0155(10)
C51 0.0414(19) 0.066(2) 0.0388(19) -0.0091(17) -0.0038(15) -0.0335(18)
C52 0.0316(17) 0.067(3) 0.055(2) -0.0083(19) 0.0020(16) -0.0305(18)
O9 0.0285(11) 0.0437(13) 0.0360(12) -0.0031(10) 0.0088(9) -0.0164(10)
C53 0.0354(17) 0.048(2) 0.046(2) -0.0038(16) 0.0168(15) -0.0210(16)
C54 0.050(2) 0.0400(19) 0.0392(19) 0.0059(15) 0.0182(16) -0.0137(16)
O10 0.0366(12) 0.0411(13) 0.0298(11) 0.0034(9) 0.0028(9) -0.0075(10)
C55 0.0405(19) 0.056(2) 0.0215(16) 0.0039(14) 0.0028(13) 0.0011(17)
C56 0.0334(17) 0.061(2) 0.0224(15) -0.0133(15) -0.0042(13) 0.0075(16)
O11 0.0344(12) 0.0441(13) 0.0294(11) -0.0139(10) -0.0007(9) -0.0073(10)
C57 0.0390(18) 0.045(2) 0.052(2) -0.0219(17) -0.0159(16) -0.0068(16)
C58 0.0397(19) 0.047(2) 0.056(2) -0.0106(17) -0.0113(16) -0.0220(16)
O12 0.0314(11) 0.0453(13) 0.0394(13) -0.0052(10) -0.0047(9) -0.0196(10)
C59 0.0389(19) 0.061(2) 0.048(2) 0.0020(17) 0.0008(16) -0.0327(18)
C60 0.046(2) 0.048(2) 0.0430(19) 0.0054(16) 0.0037(16) -0.0287(17)

loop_
_atom_type_symbol
_atom_type_description
_atom_type_scat_dispersion_real
_atom_type_scat_dispersion_imag
_atom_type_scat_source
C C 0.0033 0.0016 'International Tables Vol C Tables 4.2.6.8 and 6.1.1.4'
H H 0.0000 0.0000 'International Tables Vol C Tables 4.2.6.8 and 6.1.1.4'
O O 0.0106 0.0060 'International Tables Vol C Tables 4.2.6.8 and 6.1.1.4'
K K 0.2009 0.2494 'International Tables Vol C Tables 4.2.6.8 and 6.1.1.4'
Co Co 0.3494 0.9721 'International Tables Vol C Tables 4.2.6.8 and 6.1.1.4'

loop_
_geom_angle_atom_site_label_1
_geom_angle_atom_site_label_2
_geom_angle_atom_site_label_3
_geom_angle
C3 Co1 C2 41.36(13)
C3 Co1 C11 160.64(14)
C2 Co1 C11 123.21(14)
C3 Co1 C15 97.89(14)
C2 Co1 C15 122.63(15)
C11 Co1 C15 101.39(14)
C3 Co1 C12 144.55(14)
C2 Co1 C12 151.72(14)
C11 Co1 C12 40.29(14)
C15 Co1 C12 85.64(15)
C3 Co1 C16 109.11(13)
C2 Co1 C16 105.09(13)
C11 Co1 C16 84.81(13)
C15 Co1 C16 40.81(13)
C12 Co1 C16 96.56(14)
C3 Co1 C1 70.87(13)
C2 Co1 C1 40.23(13)
C11 Co1 C1 89.99(13)
C15 Co1 C1 162.23(14)
C12 Co1 C1 111.58(14)
C16 Co1 C1 128.59(12)
C3 Co1 C4 39.50(12)
C2 Co1 C4 70.72(12)
C11 Co1 C4 134.74(12)
C15 Co1 C4 103.62(13)
C12 Co1 C4 105.28(13)
C16 Co1 C4 136.75(12)
C1 Co1 C4 76.78(11)
C2 C1 C9 119.6(3)
C2 C1 Co1 65.66(17)
C9 C1 Co1 104.66(19)
C2 C1 H1 118.8(18)
C9 C1 H1 117.2(18)
Co1 C1 H1 118.7(18)
C3 C2 C1 114.6(3)
C3 C2 Co1 68.85(17)
C1 C2 Co1 74.11(17)
C3 C2 H2 123(2)
C1 C2 H2 123(2)
Co1 C2 H2 122(2)
C2 C3 C4 117.6(3)
C2 C3 Co1 69.79(17)
C4 C3 Co1 76.97(18)
C2 C3 H3 119(2)
C4 C3 H3 123(2)
Co1 C3 H3 124(2)
C3 C4 C10 118.6(3)
C3 C4 Co1 63.53(16)
C10 C4 Co1 104.31(19)
C3 C4 H4 119(2)
C10 C4 H4 116(2)
Co1 C4 H4 125(2)
C10 C5 C6 120.8(3)
C10 C5 H5 119.6
C6 C5 H5 119.6
C7 C6 C5 120.0(3)
C7 C6 H6 120.0
C5 C6 H6 120.0
C6 C7 C8 119.9(3)
C6 C7 H7 120.0
C8 C7 H7 120.0
C9 C8 C7 120.5(3)
C9 C8 H8 119.7
C7 C8 H8 119.7
C8 C9 C10 119.2(3)
C8 C9 C1 125.4(3)
C10 C9 C1 115.4(3)
C5 C10 C9 119.3(3)
C5 C10 C4 125.5(3)
C9 C10 C4 115.1(3)
C12 C11 C18 125.4(3)
C12 C11 Co1 70.67(19)
C18 C11 Co1 111.9(2)
C12 C11 H11 114(2)
C18 C11 H11 116(2)
Co1 C11 H11 108(2)
C11 C12 C13 122.7(3)
C11 C12 Co1 69.04(18)
C13 C12 Co1 112.2(3)
C11 C12 H12 120(2)
C13 C12 H12 112(2)
Co1 C12 H12 112(2)
C14 C13 C12 112.8(3)
C14 C13 H13A 109.0
C12 C13 H13A 109.0
C14 C13 H13B 109.0
C12 C13 H13B 109.0
H13A C13 H13B 107.8
C13 C14 C15 113.3(3)
C13 C14 H14A 108.9
C15 C14 H14A 108.9
C13 C14 H14B 108.9
C15 C14 H14B 108.9
H14A C14 H14B 107.7
C16 C15 C14 125.3(3)
C16 C15 Co1 70.64(18)
C14 C15 Co1 111.1(3)
C16 C15 H15 118(2)
C14 C15 H15 113(2)
Co1 C15 H15 109(2)
C15 C16 C17 120.0(3)
C15 C16 Co1 68.56(18)
C17 C16 Co1 112.6(2)
C15 C16 H16 117(2)
C17 C16 H16 117(2)
Co1 C16 H16 112(2)
C18 C17 C16 111.9(3)
C18 C17 H17A 109.2
C16 C17 H17A 109.2
C18 C17 H17B 109.2
C16 C17 H17B 109.2
H17A C17 H17B 107.9
C17 C18 C11 112.6(3)
C17 C18 K1 160.2(2)
C11 C18 K1 87.0(2)
C17 C18 H18A 109.1
C11 C18 H18A 109.1
K1 C18 H18A 59.5
C17 C18 H18B 109.1
C11 C18 H18B 109.1
K1 C18 H18B 64.1
H18A C18 H18B 107.8
O1 K1 O6 61.96(6)
O1 K1 O5 120.93(7)
O6 K1 O5 61.04(6)
O1 K1 O4 172.39(7)
O6 K1 O4 120.02(6)
O5 K1 O4 59.45(6)
O1 K1 O2 59.89(6)
O6 K1 O2 121.20(7)
O5 K1 O2 173.56(7)
O4 K1 O2 118.77(6)
O1 K1 O3 117.94(7)
O6 K1 O3 173.51(7)
O5 K1 O3 116.88(7)
O4 K1 O3 59.15(6)
O2 K1 O3 60.14(6)
O1 K1 C18 70.58(8)
O6 K1 C18 95.47(8)
O5 K1 C18 100.71(8)
O4 K1 C18 101.80(8)
O2 K1 C18 73.32(7)
O3 K1 C18 78.71(8)
C30 O1 C19 112.4(2)
C30 O1 K1 113.37(18)
C19 O1 K1 116.61(18)
O1 C19 C20 108.4(2)
O1 C19 H19A 110.0
C20 C19 H19A 110.0
O1 C19 H19B 110.0
C20 C19 H19B 110.0
H19A C19 H19B 108.4
O2 C20 C19 108.9(3)
O2 C20 H20A 109.9
C19 C20 H20A 109.9
O2 C20 H20B 109.9
C19 C20 H20B 109.9
H20A C20 H20B 108.3
C21 O2 C20 112.8(2)
C21 O2 K1 115.22(17)
C20 O2 K1 115.25(17)
O2 C21 C22 108.9(3)
O2 C21 H21A 109.9
C22 C21 H21A 109.9
O2 C21 H21B 109.9
C22 C21 H21B 109.9
H21A C21 H21B 108.3
O3 C22 C21 109.0(3)
O3 C22 H22A 109.9
C21 C22 H22A 109.9
O3 C22 H22B 109.9
C21 C22 H22B 109.9
H22A C22 H22B 108.3
C23 O3 C22 111.8(2)
C23 O3 K1 114.62(17)
C22 O3 K1 112.90(17)
O3 C23 C24 108.6(3)
O3 C23 H23A 110.0
C24 C23 H23A 110.0
O3 C23 H23B 110.0
C24 C23 H23B 110.0
H23A C23 H23B 108.3
O4 C24 C23 108.9(3)
O4 C24 H24A 109.9
C23 C24 H24A 109.9
O4 C24 H24B 109.9
C23 C24 H24B 109.9
H24A C24 H24B 108.3
C24 O4 C25 112.3(2)
C24 O4 K1 118.77(17)
C25 O4 K1 117.89(17)
O4 C25 C26 108.7(2)
O4 C25 H25A 110.0
C26 C25 H25A 110.0
O4 C25 H25B 110.0
C26 C25 H25B 110.0
H25A C25 H25B 108.3
O5 C26 C25 108.1(3)
O5 C26 H26A 110.1
C25 C26 H26A 110.1
O5 C26 H26B 110.1
C25 C26 H26B 110.1
H26A C26 H26B 108.4
C26 O5 C27 112.4(2)
C26 O5 K1 115.84(17)
C27 O5 K1 115.14(18)
O5 C27 C28 108.4(3)
O5 C27 H27A 110.0
C28 C27 H27A 110.0
O5 C27 H27B 110.0
C28 C27 H27B 110.0
H27A C27 H27B 108.4
O6 C28 C27 109.1(3)
O6 C28 H28A 109.9
C27 C28 H28A 109.9
O6 C28 H28B 109.9
C27 C28 H28B 109.9
H28A C28 H28B 108.3
C28 O6 C29 111.6(2)
C28 O6 K1 113.85(17)
C29 O6 K1 112.63(17)
O6 C29 C30 109.5(3)
O6 C29 H29A 109.8
C30 C29 H29A 109.8
O6 C29 H29B 109.8
C30 C29 H29B 109.8
H29A C29 H29B 108.2
O1 C30 C29 108.7(3)
O1 C30 H30A 110.0
C29 C30 H30A 110.0
O1 C30 H30B 110.0
C29 C30 H30B 110.0
H30A C30 H30B 108.3
C33 Co2 C32 40.88(13)
C33 Co2 C42 164.11(12)
C32 Co2 C42 125.71(13)
C33 Co2 C41 142.62(12)
C32 Co2 C41 148.36(13)
C42 Co2 C41 40.75(12)
C33 Co2 C45 105.08(12)
C32 Co2 C45 102.49(13)
C42 Co2 C45 85.10(12)
C41 Co2 C45 103.68(12)
C33 Co2 C46 100.79(13)
C32 Co2 C46 125.67(13)
C42 Co2 C46 94.88(12)
C41 Co2 C46 85.94(12)
C45 Co2 C46 40.73(13)
C33 Co2 C31 70.18(12)
C32 Co2 C31 39.72(13)
C42 Co2 C31 93.95(12)
C41 Co2 C31 108.91(12)
C45 Co2 C31 127.90(12)
C46 Co2 C31 164.56(13)
C33 Co2 C34 39.62(12)
C32 Co2 C34 70.46(12)
C42 Co2 C34 137.71(12)
C41 Co2 C34 103.02(12)
C45 Co2 C34 133.17(12)
C46 Co2 C34 104.76(12)
C31 Co2 C34 76.61(11)
C32 C31 C39 120.7(3)
C32 C31 Co2 65.39(16)
C39 C31 Co2 102.78(19)
C32 C31 K2 66.12(16)
C39 C31 K2 76.71(16)
Co2 C31 K2 121.84(12)
C32 C31 H31 117.7(17)
C39 C31 H31 118.0(16)
Co2 C31 H31 119.0(17)
K2 C31 H31 110.8(17)
C33 C32 C31 115.5(3)
C33 C32 Co2 69.28(17)
C31 C32 Co2 74.89(18)
C33 C32 K2 89.45(18)
C31 C32 K2 89.68(18)
Co2 C32 K2 143.80(14)
C33 C32 H32 119(2)
C31 C32 H32 125(2)
Co2 C32 H32 122(2)
K2 C32 H32 93(2)
C32 C33 C34 117.4(3)
C32 C33 Co2 69.84(18)
C34 C33 Co2 76.37(18)
C32 C33 K2 66.49(16)
C34 C33 K2 99.19(18)
Co2 C33 K2 127.47(13)
C32 C33 H33 118(2)
C34 C33 H33 125(2)
Co2 C33 H33 123(2)
K2 C33 H33 102(2)
C33 C34 C40 120.0(3)
C33 C34 Co2 64.01(16)
C40 C34 Co2 102.31(19)
C33 C34 H34 117(2)
C40 C34 H34 119(2)
Co2 C34 H34 122(2)
C36 C35 C40 120.9(3)
C36 C35 H35 119.6
C40 C35 H35 119.6
C37 C36 C35 120.3(3)
C37 C36 H36 119.9
C35 C36 H36 119.9
C36 C37 C38 120.1(3)
C36 C37 H37 119.9
C38 C37 H37 119.9
C39 C38 C37 120.4(3)
C39 C38 H38 119.8
C37 C38 H38 119.8
C38 C39 C40 119.7(3)
C38 C39 C31 125.2(3)
C40 C39 C31 115.0(2)
C38 C39 K2 103.94(19)
C40 C39 K2 89.00(16)
C31 C39 K2 78.66(16)
C35 C40 C39 118.5(3)
C35 C40 C34 125.7(3)
C39 C40 C34 115.7(3)
C42 C41 C48 122.4(3)
C42 C41 Co2 69.47(16)
C48 C41 Co2 110.7(2)
C42 C41 H41 117(2)
C48 C41 H41 117(2)
Co2 C41 H41 108(2)
C41 C42 C43 123.1(3)
C41 C42 Co2 69.78(17)
C43 C42 Co2 113.17(19)
C41 C42 H42 121(2)
C43 C42 H42 110(2)
Co2 C42 H42 114(2)
C44 C43 C42 111.7(2)
C44 C43 H43A 109.3
C42 C43 H43A 109.3
C44 C43 H43B 109.3
C42 C43 H43B 109.3
H43A C43 H43B 107.9
C45 C44 C43 112.2(2)
C45 C44 H44A 109.2
C43 C44 H44A 109.2
C45 C44 H44B 109.2
C43 C44 H44B 109.2
H44A C44 H44B 107.9
C46 C45 C44 123.2(3)
C46 C45 Co2 69.77(17)
C44 C45 Co2 111.2(2)
C46 C45 H45 116(2)
C44 C45 H45 116(2)
Co2 C45 H45 111(2)
C45 C46 C47 122.8(3)
C45 C46 Co2 69.50(16)
C47 C46 Co2 111.7(2)
C45 C46 H46 118(2)
C47 C46 H46 112(2)
Co2 C46 H46 115(2)
C46 C47 C48 112.6(2)
C46 C47 H47A 109.1
C48 C47 H47A 109.1
C46 C47 H47B 109.1
C48 C47 H47B 109.1
H47A C47 H47B 107.8
C41 C48 C47 112.7(3)
C41 C48 H48A 109.0
C47 C48 H48A 109.0
C41 C48 H48B 109.0
C47 C48 H48B 109.0
H48A C48 H48B 107.8
O7 K2 O9 118.10(6)
O7 K2 O12 59.95(6)
O9 K2 O12 154.28(7)
O7 K2 O11 118.58(7)
O9 K2 O11 117.29(7)
O12 K2 O11 58.65(7)
O7 K2 O10 160.79(7)
O9 K2 O10 59.17(7)
O12 K2 O10 113.24(7)
O11 K2 O10 58.38(7)
O7 K2 O8 59.02(6)
O9 K2 O8 59.09(6)
O12 K2 O8 112.42(7)
O11 K2 O8 154.67(7)
O10 K2 O8 114.52(7)
O7 K2 C32 109.36(8)
O9 K2 C32 113.40(8)
O12 K2 C32 89.59(8)
O11 K2 C32 69.28(7)
O10 K2 C32 87.74(7)
O8 K2 C32 136.05(8)
O7 K2 C39 103.01(7)
O9 K2 C39 80.15(7)
O12 K2 C39 125.55(7)
O11 K2 C39 110.51(7)
O10 K2 C39 95.32(7)
O8 K2 C39 93.95(7)
C32 K2 C39 44.51(8)
O7 K2 C33 85.29(7)
O9 K2 C33 128.76(7)
O12 K2 C33 76.83(7)
O11 K2 C33 80.16(7)
O10 K2 C33 111.46(7)
O8 K2 C33 122.75(7)
C32 K2 C33 24.07(8)
C39 K2 C33 49.24(7)
O7 K2 C31 117.73(7)
O9 K2 C31 90.39(7)
O12 K2 C31 113.59(7)
O11 K2 C31 85.90(7)
O10 K2 C31 81.45(7)
O8 K2 C31 118.24(7)
C32 K2 C31 24.21(8)
C39 K2 C31 24.63(7)
C33 K2 C31 40.48(7)
C60 O7 C49 110.9(2)
C60 O7 K2 118.45(18)
C49 O7 K2 120.69(17)
O7 C49 C50 108.5(2)
O7 C49 H49A 110.0
C50 C49 H49A 110.0
O7 C49 H49B 110.0
C50 C49 H49B 110.0
H49A C49 H49B 108.4
O8 C50 C49 109.2(3)
O8 C50 H50A 109.8
C49 C50 H50A 109.8
O8 C50 H50B 109.8
C49 C50 H50B 109.8
H50A C50 H50B 108.3
C51 O8 C50 111.2(2)
C51 O8 K2 109.67(18)
C50 O8 K2 106.98(16)
O8 C51 C52 109.1(3)
O8 C51 H51A 109.9
C52 C51 H51A 109.9
O8 C51 H51B 109.9
C52 C51 H51B 109.9
H51A C51 H51B 108.3
O9 C52 C51 108.2(3)
O9 C52 H52A 110.0
C51 C52 H52A 110.0
O9 C52 H52B 110.0
C51 C52 H52B 110.0
H52A C52 H52B 108.4
C52 O9 C53 112.7(2)
C52 O9 K2 119.08(18)
C53 O9 K2 119.00(19)
O9 C53 C54 107.9(3)
O9 C53 H53A 110.1
C54 C53 H53A 110.1
O9 C53 H53B 110.1
C54 C53 H53B 110.1
H53A C53 H53B 108.4
O10 C54 C53 108.3(3)
O10 C54 H54A 110.0
C53 C54 H54A 110.0
O10 C54 H54B 110.0
C53 C54 H54B 110.0
H54A C54 H54B 108.4
C55 O10 C54 113.8(3)
C55 O10 K2 111.32(18)
C54 O10 K2 109.34(18)
O10 C55 C56 108.5(3)
O10 C55 H55A 110.0
C56 C55 H55A 110.0
O10 C55 H55B 110.0
C56 C55 H55B 110.0
H55A C55 H55B 108.4
O11 C56 C55 109.1(3)
O11 C56 H56A 109.9
C55 C56 H56A 109.9
O11 C56 H56B 109.9
C55 C56 H56B 109.9
H56A C56 H56B 108.3
C57 O11 C56 112.4(3)
C57 O11 K2 118.46(19)
C56 O11 K2 119.35(19)
O11 C57 C58 108.7(3)
O11 C57 H57A 110.0
C58 C57 H57A 110.0
O11 C57 H57B 110.0
C58 C57 H57B 110.0
H57A C57 H57B 108.3
O12 C58 C57 109.3(3)
O12 C58 H58A 109.8
C57 C58 H58A 109.8
O12 C58 H58B 109.8
C57 C58 H58B 109.8
H58A C58 H58B 108.3
C59 O12 C58 112.0(3)
C59 O12 K2 111.88(19)
C58 O12 K2 115.6(2)
O12 C59 C60 109.2(3)
O12 C59 H59A 109.8
C60 C59 H59A 109.8
O12 C59 H59B 109.8
C60 C59 H59B 109.8
H59A C59 H59B 108.3
O7 C60 C59 109.7(3)
O7 C60 H60A 109.7
C59 C60 H60A 109.7
O7 C60 H60B 109.7
C59 C60 H60B 109.7
H60A C60 H60B 108.2

loop_
_geom_bond_atom_site_label_1
_geom_bond_atom_site_label_2
_geom_bond_distance
Co1 C3 1.992(3)
Co1 C2 2.004(3)
Co1 C11 2.006(3)
Co1 C15 2.010(3)
Co1 C12 2.027(3)
Co1 C16 2.038(3)
Co1 C1 2.116(3)
Co1 C4 2.168(3)
C1 C2 1.421(5)
C1 C9 1.466(4)
C1 H1 0.98(3)
C2 C3 1.411(5)
C2 H2 1.03(4)
C3 C4 1.415(4)
C3 H3 0.92(3)
C4 C10 1.462(4)
C4 H4 0.92(4)
C5 C10 1.384(4)
C5 C6 1.391(4)
C5 H5 0.9500
C6 C7 1.376(5)
C6 H6 0.9500
C7 C8 1.398(5)
C7 H7 0.9500
C8 C9 1.389(4)
C8 H8 0.9500
C9 C10 1.412(4)
C11 C12 1.389(5)
C11 C18 1.509(4)
C11 H11 0.98(3)
C12 C13 1.518(5)
C12 H12 0.94(4)
C13 C14 1.510(6)
C13 H13A 0.9900
C13 H13B 0.9900
C14 C15 1.512(6)
C14 H14A 0.9900
C14 H14B 0.9900
C15 C16 1.411(5)
C15 H15 0.96(4)
C16 C17 1.514(5)
C16 H16 0.88(3)
C17 C18 1.508(5)
C17 H17A 0.9900
C17 H17B 0.9900
C18 K1 3.333(4)
C18 H18A 0.9900
C18 H18B 0.9900
K1 O1 2.751(2)
K1 O6 2.766(2)
K1 O5 2.769(2)
K1 O4 2.793(2)
K1 O2 2.821(2)
K1 O3 2.832(2)
O1 C30 1.420(4)
O1 C19 1.422(4)
C19 C20 1.491(5)
C19 H19A 0.9900
C19 H19B 0.9900
C20 O2 1.424(4)
C20 H20A 0.9900
C20 H20B 0.9900
O2 C21 1.416(4)
C21 C22 1.494(5)
C21 H21A 0.9900
C21 H21B 0.9900
C22 O3 1.423(4)
C22 H22A 0.9900
C22 H22B 0.9900
O3 C23 1.421(4)
C23 C24 1.502(5)
C23 H23A 0.9900
C23 H23B 0.9900
C24 O4 1.416(4)
C24 H24A 0.9900
C24 H24B 0.9900
O4 C25 1.419(4)
C25 C26 1.499(5)
C25 H25A 0.9900
C25 H25B 0.9900
C26 O5 1.421(4)
C26 H26A 0.9900
C26 H26B 0.9900
O5 C27 1.427(4)
C27 C28 1.492(5)
C27 H27A 0.9900
C27 H27B 0.9900
C28 O6 1.424(4)
C28 H28A 0.9900
C28 H28B 0.9900
O6 C29 1.428(4)
C29 C30 1.487(5)
C29 H29A 0.9900
C29 H29B 0.9900
C30 H30A 0.9900
C30 H30B 0.9900
Co2 C33 2.006(3)
Co2 C32 2.014(3)
Co2 C42 2.014(3)
Co2 C41 2.018(3)
Co2 C45 2.031(3)
Co2 C46 2.035(3)
Co2 C31 2.138(3)
Co2 C34 2.169(3)
C31 C32 1.416(5)
C31 C39 1.467(4)
C31 K2 3.452(3)
C31 H31 1.07(3)
C32 C33 1.404(4)
C32 K2 3.157(3)
C32 H32 0.93(4)
C33 C34 1.424(4)
C33 K2 3.443(3)
C33 H33 0.89(3)
C34 C40 1.451(4)
C34 H34 0.89(3)
C35 C36 1.390(4)
C35 C40 1.394(4)
C35 H35 0.9500
C36 C37 1.371(5)
C36 H36 0.9500
C37 C38 1.394(5)
C37 H37 0.9500
C38 C39 1.388(4)
C38 H38 0.9500
C39 C40 1.420(4)
C39 K2 3.427(3)
C41 C42 1.404(4)
C41 C48 1.509(4)
C41 H41 0.95(4)
C42 C43 1.525(4)
C42 H42 0.94(4)
C43 C44 1.521(4)
C43 H43A 0.9900
C43 H43B 0.9900
C44 C45 1.514(4)
C44 H44A 0.9900
C44 H44B 0.9900
C45 C46 1.415(4)
C45 H45 0.93(3)
C46 C47 1.513(5)
C46 H46 0.93(3)
C47 C48 1.526(5)
C47 H47A 0.9900
C47 H47B 0.9900
C48 H48A 0.9900
C48 H48B 0.9900
K2 O7 2.770(2)
K2 O9 2.797(2)
K2 O12 2.815(2)
K2 O11 2.832(2)
K2 O10 2.857(2)
K2 O8 2.899(2)
O7 C60 1.413(4)
O7 C49 1.421(4)
C49 C50 1.487(5)
C49 H49A 0.9900
C49 H49B 0.9900
C50 O8 1.419(4)
C50 H50A 0.9900
C50 H50B 0.9900
O8 C51 1.411(4)
C51 C52 1.493(5)
C51 H51A 0.9900
C51 H51B 0.9900
C52 O9 1.417(4)
C52 H52A 0.9900
C52 H52B 0.9900
O9 C53 1.422(4)
C53 C54 1.489(5)
C53 H53A 0.9900
C53 H53B 0.9900
C54 O10 1.423(4)
C54 H54A 0.9900
C54 H54B 0.9900
O10 C55 1.419(4)
C55 C56 1.485(6)
C55 H55A 0.9900
C55 H55B 0.9900
C56 O11 1.422(4)
C56 H56A 0.9900
C56 H56B 0.9900
O11 C57 1.420(4)
C57 C58 1.491(5)
C57 H57A 0.9900
C57 H57B 0.9900
C58 O12 1.414(4)
C58 H58A 0.9900
C58 H58B 0.9900
O12 C59 1.413(4)
C59 C60 1.491(5)
C59 H59A 0.9900
C59 H59B 0.9900
C60 H60A 0.9900
C60 H60B 0.9900

loop_
_geom_torsion_atom_site_label_1
_geom_torsion_atom_site_label_2
_geom_torsion_atom_site_label_3
_geom_torsion_atom_site_label_4
_geom_torsion
C3 Co1 C1 C2 -34.92(18)
C11 Co1 C1 C2 148.02(19)
C15 Co1 C1 C2 17.7(5)
C12 Co1 C1 C2 -177.10(18)
C16 Co1 C1 C2 64.7(2)
C4 Co1 C1 C2 -75.67(18)
C3 Co1 C1 C9 81.3(2)
C2 Co1 C1 C9 116.2(3)
C11 Co1 C1 C9 -95.8(2)
C15 Co1 C1 C9 134.0(4)
C12 Co1 C1 C9 -60.9(2)
C16 Co1 C1 C9 -179.12(18)
C4 Co1 C1 C9 40.54(19)
C9 C1 C2 C3 -36.5(4)
Co1 C1 C2 C3 57.1(2)
C9 C1 C2 Co1 -93.6(2)
C11 Co1 C2 C3 -164.35(18)
C15 Co1 C2 C3 61.3(2)
C12 Co1 C2 C3 -119.4(3)
C16 Co1 C2 C3 101.95(19)
C1 Co1 C2 C3 -125.1(3)
C4 Co1 C2 C3 -32.87(18)
C3 Co1 C2 C1 125.1(3)
C11 Co1 C2 C1 -39.3(2)
C15 Co1 C2 C1 -173.66(17)
C12 Co1 C2 C1 5.7(4)
C16 Co1 C2 C1 -132.97(18)
C4 Co1 C2 C1 92.20(18)
C1 C2 C3 C4 2.4(4)
Co1 C2 C3 C4 62.4(3)
C1 C2 C3 Co1 -60.0(2)
C11 Co1 C3 C2 42.9(5)
C15 Co1 C3 C2 -131.8(2)
C12 Co1 C3 C2 134.6(3)
C16 Co1 C3 C2 -91.3(2)
C1 Co1 C3 C2 34.02(18)
C4 Co1 C3 C2 126.3(3)
C2 Co1 C3 C4 -126.3(3)
C11 Co1 C3 C4 -83.4(4)
C15 Co1 C3 C4 101.9(2)
C12 Co1 C3 C4 8.3(3)
C16 Co1 C3 C4 142.33(19)
C1 Co1 C3 C4 -92.3(2)
C2 C3 C4 C10 33.9(4)
Co1 C3 C4 C10 92.5(2)
C2 C3 C4 Co1 -58.6(2)
C2 Co1 C4 C3 34.3(2)
C11 Co1 C4 C3 152.4(2)
C15 Co1 C4 C3 -85.9(2)
C12 Co1 C4 C3 -175.0(2)
C16 Co1 C4 C3 -57.4(3)
C1 Co1 C4 C3 75.8(2)
C3 Co1 C4 C10 -115.1(3)
C2 Co1 C4 C10 -80.8(2)
C11 Co1 C4 C10 37.2(3)
C15 Co1 C4 C10 159.0(2)
C12 Co1 C4 C10 69.8(2)
C16 Co1 C4 C10 -172.57(19)
C1 Co1 C4 C10 -39.29(19)
C10 C5 C6 C7 1.6(4)
C5 C6 C7 C8 2.1(5)
C6 C7 C8 C9 -3.2(5)
C7 C8 C9 C10 0.6(5)
C7 C8 C9 C1 -177.9(3)
C2 C1 C9 C8 -147.7(3)
Co1 C1 C9 C8 142.3(3)
C2 C1 C9 C10 33.7(4)
Co1 C1 C9 C10 -36.3(3)
C6 C5 C10 C9 -4.2(4)
C6 C5 C10 C4 174.7(3)
C8 C9 C10 C5 3.0(4)
C1 C9 C10 C5 -178.3(3)
C8 C9 C10 C4 -175.9(3)
C1 C9 C10 C4 2.8(4)
C3 C4 C10 C5 145.0(3)
Co1 C4 C10 C5 -147.6(2)
C3 C4 C10 C9 -36.1(4)
Co1 C4 C10 C9 31.3(3)
C3 Co1 C11 C12 116.3(4)
C2 Co1 C11 C12 148.8(2)
C15 Co1 C11 C12 -69.1(2)
C16 Co1 C11 C12 -106.5(2)
C1 Co1 C11 C12 124.7(2)
C4 Co1 C11 C12 53.5(3)
C3 Co1 C11 C18 -122.4(4)
C2 Co1 C11 C18 -89.9(3)
C15 Co1 C11 C18 52.3(3)
C12 Co1 C11 C18 121.3(3)
C16 Co1 C11 C18 14.8(3)
C1 Co1 C11 C18 -114.0(3)
C4 Co1 C11 C18 174.8(2)
C18 C11 C12 C13 0.0(5)
Co1 C11 C12 C13 103.6(3)
C18 C11 C12 Co1 -103.7(3)
C3 Co1 C12 C11 -149.2(2)
C2 Co1 C12 C11 -66.1(3)
C15 Co1 C12 C11 113.3(2)
C16 Co1 C12 C11 73.9(2)
C1 Co1 C12 C11 -62.2(2)
C4 Co1 C12 C11 -143.73(19)
C3 Co1 C12 C13 92.9(3)
C2 Co1 C12 C13 175.9(3)
C11 Co1 C12 C13 -118.0(3)
C15 Co1 C12 C13 -4.6(3)
C16 Co1 C12 C13 -44.0(3)
C1 Co1 C12 C13 179.9(2)
C4 Co1 C12 C13 98.3(3)
C11 C12 C13 C14 -86.6(4)
Co1 C12 C13 C14 -7.9(4)
C12 C13 C14 C15 21.3(5)
C13 C14 C15 C16 55.9(5)
C13 C14 C15 Co1 -24.7(4)
C3 Co1 C15 C16 110.2(2)
C2 Co1 C15 C16 74.4(2)
C11 Co1 C15 C16 -68.0(2)
C12 Co1 C15 C16 -105.3(2)
C1 Co1 C15 C16 60.9(5)
C4 Co1 C15 C16 150.0(2)
C3 Co1 C15 C14 -128.4(3)
C2 Co1 C15 C14 -164.2(2)
C11 Co1 C15 C14 53.4(3)
C12 Co1 C15 C14 16.1(3)
C16 Co1 C15 C14 121.4(4)
C1 Co1 C15 C14 -177.7(3)
C4 Co1 C15 C14 -88.6(3)
C14 C15 C16 C17 1.8(5)
Co1 C15 C16 C17 104.5(3)
C14 C15 C16 Co1 -102.6(4)
C3 Co1 C16 C15 -79.7(2)
C2 Co1 C16 C15 -122.8(2)
C11 Co1 C16 C15 114.1(2)
C12 Co1 C16 C15 75.5(2)
C1 Co1 C16 C15 -160.0(2)
C4 Co1 C16 C15 -45.1(3)
C3 Co1 C16 C17 165.6(2)
C2 Co1 C16 C17 122.4(2)
C11 Co1 C16 C17 -0.6(2)
C15 Co1 C16 C17 -114.7(3)
C12 Co1 C16 C17 -39.2(3)
C1 Co1 C16 C17 85.2(3)
C4 Co1 C16 C17 -159.9(2)
C15 C16 C17 C18 -91.1(4)
Co1 C16 C17 C18 -13.7(4)
C16 C17 C18 C11 25.9(4)
C16 C17 C18 K1 -146.8(6)
C12 C11 C18 C17 54.9(4)
Co1 C11 C18 C17 -26.4(4)
C12 C11 C18 K1 -127.6(3)
Co1 C11 C18 K1 151.13(17)
C17 C18 K1 O1 -86.9(7)
C11 C18 K1 O1 99.9(2)
C17 C18 K1 O6 -144.6(7)
C11 C18 K1 O6 42.2(2)
C17 C18 K1 O5 153.9(7)
C11 C18 K1 O5 -19.3(2)
C17 C18 K1 O4 93.2(7)
C11 C18 K1 O4 -80.05(19)
C17 C18 K1 O2 -23.6(7)
C11 C18 K1 O2 163.2(2)
C17 C18 K1 O3 38.4(7)
C11 C18 K1 O3 -134.9(2)
O6 K1 O1 C30 -18.2(2)
O5 K1 O1 C30 -34.8(2)
O4 K1 O1 C30 -125.3(5)
O2 K1 O1 C30 152.6(2)
O3 K1 O1 C30 169.1(2)
C18 K1 O1 C30 -125.8(2)
O6 K1 O1 C19 -151.1(2)
O5 K1 O1 C19 -167.6(2)
O4 K1 O1 C19 101.8(5)
O2 K1 O1 C19 19.8(2)
O3 K1 O1 C19 36.3(2)
C18 K1 O1 C19 101.3(2)
C30 O1 C19 C20 176.0(3)
K1 O1 C19 C20 -50.8(3)
O1 C19 C20 O2 62.8(3)
C19 C20 O2 C21 179.7(3)
C19 C20 O2 K1 -45.1(3)
O1 K1 O2 C21 148.5(2)
O6 K1 O2 C21 157.9(2)
O5 K1 O2 C21 49.4(7)
O4 K1 O2 C21 -22.9(2)
O3 K1 O2 C21 -14.7(2)
C18 K1 O2 C21 71.7(2)
O1 K1 O2 C20 14.47(19)
O6 K1 O2 C20 23.9(2)
O5 K1 O2 C20 -84.7(6)
O4 K1 O2 C20 -156.92(19)
O3 K1 O2 C20 -148.7(2)
C18 K1 O2 C20 -62.4(2)
C20 O2 C21 C22 -178.2(3)
K1 O2 C21 C22 46.6(3)
O2 C21 C22 O3 -66.7(3)
C21 C22 O3 C23 -176.7(3)
C21 C22 O3 K1 52.3(3)
O1 K1 O3 C23 -166.22(19)
O6 K1 O3 C23 106.4(6)
O5 K1 O3 C23 36.7(2)
O4 K1 O3 C23 21.86(19)
O2 K1 O3 C23 -149.8(2)
C18 K1 O3 C23 133.1(2)
O1 K1 O3 C22 -36.6(2)
O6 K1 O3 C22 -124.0(6)
O5 K1 O3 C22 166.29(19)
O4 K1 O3 C22 151.4(2)
O2 K1 O3 C22 -20.20(19)
C18 K1 O3 C22 -97.3(2)
C22 O3 C23 C24 178.1(3)
K1 O3 C23 C24 -51.8(3)
O3 C23 C24 O4 61.5(3)
C23 C24 O4 C25 174.4(3)
C23 C24 O4 K1 -42.2(3)
O1 K1 O4 C24 -57.5(6)
O6 K1 O4 C24 -160.5(2)
O5 K1 O4 C24 -152.6(2)
O2 K1 O4 C24 20.3(2)
O3 K1 O4 C24 12.0(2)
C18 K1 O4 C24 -57.0(2)
O1 K1 O4 C25 83.8(5)
O6 K1 O4 C25 -19.2(2)
O5 K1 O4 C25 -11.2(2)
O2 K1 O4 C25 161.6(2)
O3 K1 O4 C25 153.4(2)
C18 K1 O4 C25 84.3(2)
C24 O4 C25 C26 -175.0(3)
K1 O4 C25 C26 41.3(3)
O4 C25 C26 O5 -60.9(3)
C25 C26 O5 C27 -171.9(3)
C25 C26 O5 K1 52.8(3)
O1 K1 O5 C26 166.10(19)
O6 K1 O5 C26 149.4(2)
O4 K1 O5 C26 -22.75(19)
O2 K1 O5 C26 -98.5(6)
O3 K1 O5 C26 -37.6(2)
C18 K1 O5 C26 -120.2(2)
O1 K1 O5 C27 32.1(2)
O6 K1 O5 C27 15.4(2)
O4 K1 O5 C27 -156.8(2)
O2 K1 O5 C27 127.5(6)
O3 K1 O5 C27 -171.58(19)
C18 K1 O5 C27 105.8(2)
C26 O5 C27 C28 177.8(3)
K1 O5 C27 C28 -46.6(3)
O5 C27 C28 O6 65.0(3)
C27 C28 O6 C29 -179.7(3)
C27 C28 O6 K1 -50.8(3)
O1 K1 O6 C28 -144.7(2)
O5 K1 O6 C28 19.09(18)
O4 K1 O6 C28 26.9(2)
O2 K1 O6 C28 -153.92(18)
O3 K1 O6 C28 -53.9(6)
C18 K1 O6 C28 -80.1(2)
O1 K1 O6 C29 -16.37(19)
O5 K1 O6 C29 147.4(2)
O4 K1 O6 C29 155.22(19)
O2 K1 O6 C29 -25.6(2)
O3 K1 O6 C29 74.4(6)
C18 K1 O6 C29 48.2(2)
C28 O6 C29 C30 178.1(3)
K1 O6 C29 C30 48.6(3)
C19 O1 C30 C29 -175.0(3)
K1 O1 C30 C29 50.2(3)
O6 C29 C30 O1 -67.1(3)
C33 Co2 C31 C32 -34.53(18)
C42 Co2 C31 C32 146.34(19)
C41 Co2 C31 C32 -174.83(18)
C45 Co2 C31 C32 59.5(2)
C46 Co2 C31 C32 21.6(5)
C34 Co2 C31 C32 -75.43(19)
C33 Co2 C31 C39 83.7(2)
C32 Co2 C31 C39 118.2(3)
C42 Co2 C31 C39 -95.5(2)
C41 Co2 C31 C39 -56.6(2)
C45 Co2 C31 C39 177.66(18)
C46 Co2 C31 C39 139.7(4)
C34 Co2 C31 C39 42.76(19)
C33 Co2 C31 K2 1.51(13)
C32 Co2 C31 K2 36.03(16)
C42 Co2 C31 K2 -177.62(14)
C41 Co2 C31 K2 -138.79(13)
C45 Co2 C31 K2 95.51(16)
C46 Co2 C31 K2 57.6(5)
C34 Co2 C31 K2 -39.39(13)
C39 C31 C32 C33 -33.0(4)
Co2 C31 C32 C33 57.6(2)
K2 C31 C32 C33 -89.2(2)
C39 C31 C32 Co2 -90.6(3)
K2 C31 C32 Co2 -146.87(12)
C39 C31 C32 K2 56.3(3)
Co2 C31 C32 K2 146.87(12)
C42 Co2 C32 C33 -168.35(17)
C41 Co2 C32 C33 -116.1(3)
C45 Co2 C32 C33 98.70(19)
C46 Co2 C32 C33 61.5(2)
C31 Co2 C32 C33 -125.4(3)
C34 Co2 C32 C33 -32.99(17)
C33 Co2 C32 C31 125.4(3)
C42 Co2 C32 C31 -42.9(2)
C41 Co2 C32 C31 9.4(3)
C45 Co2 C32 C31 -135.87(18)
C46 Co2 C32 C31 -173.08(17)
C34 Co2 C32 C31 92.45(19)
C33 Co2 C32 K2 57.7(2)
C42 Co2 C32 K2 -110.6(2)
C41 Co2 C32 K2 -58.4(4)
C45 Co2 C32 K2 156.4(2)
C46 Co2 C32 K2 119.2(2)
C31 Co2 C32 K2 -67.7(2)
C34 Co2 C32 K2 24.7(2)
C31 C32 C33 C34 1.1(4)
Co2 C32 C33 C34 61.7(2)
K2 C32 C33 C34 -88.3(3)
C31 C32 C33 Co2 -60.7(2)
K2 C32 C33 Co2 -150.05(11)
C31 C32 C33 K2 89.4(2)
Co2 C32 C33 K2 150.05(11)
C42 Co2 C33 C32 36.8(5)
C41 Co2 C33 C32 129.1(2)
C45 Co2 C33 C32 -91.8(2)
C46 Co2 C33 C32 -133.40(19)
C31 Co2 C33 C32 33.61(18)
C34 Co2 C33 C32 126.4(3)
C32 Co2 C33 C34 -126.4(3)
C42 Co2 C33 C34 -89.7(5)
C41 Co2 C33 C34 2.7(3)
C45 Co2 C33 C34 141.79(18)
C46 Co2 C33 C34 100.17(19)
C31 Co2 C33 C34 -92.83(19)
C32 Co2 C33 K2 -35.22(16)
C42 Co2 C33 K2 1.6(5)
C41 Co2 C33 K2 93.9(2)
C45 Co2 C33 K2 -127.00(15)
C46 Co2 C33 K2 -168.62(15)
C31 Co2 C33 K2 -1.62(13)
C34 Co2 C33 K2 91.2(2)
C32 C33 C34 C40 31.2(4)
Co2 C33 C34 C40 89.6(3)
K2 C33 C34 C40 -37.0(3)
C32 C33 C34 Co2 -58.3(2)
K2 C33 C34 Co2 -126.51(13)
C32 Co2 C34 C33 33.97(19)
C42 Co2 C34 C33 155.99(19)
C41 Co2 C34 C33 -178.34(18)
C45 Co2 C34 C33 -55.0(2)
C46 Co2 C34 C33 -89.16(19)
C31 Co2 C34 C33 74.99(19)
C33 Co2 C34 C40 -117.6(3)
C32 Co2 C34 C40 -83.6(2)
C42 Co2 C34 C40 38.4(3)
C41 Co2 C34 C40 64.1(2)
C45 Co2 C34 C40 -172.59(18)
C46 Co2 C34 C40 153.24(19)
C31 Co2 C34 C40 -42.62(19)
C40 C35 C36 C37 2.5(5)
C35 C36 C37 C38 -0.5(5)
C36 C37 C38 C39 -2.1(5)
C37 C38 C39 C40 2.8(5)
C37 C38 C39 C31 -174.4(3)
C37 C38 C39 K2 99.8(3)
C32 C31 C39 C38 -150.5(3)
Co2 C31 C39 C38 140.7(3)
K2 C31 C39 C38 -99.2(3)
C32 C31 C39 C40 32.1(4)
Co2 C31 C39 C40 -36.7(3)
K2 C31 C39 C40 83.5(2)
C32 C31 C39 K2 -51.4(2)
Co2 C31 C39 K2 -120.15(13)
C36 C35 C40 C39 -1.7(4)
C36 C35 C40 C34 174.1(3)
C38 C39 C40 C35 -0.9(4)
C31 C39 C40 C35 176.6(3)
K2 C39 C40 C35 -106.4(2)
C38 C39 C40 C34 -177.2(3)
C31 C39 C40 C34 0.3(4)
K2 C39 C40 C34 77.3(2)
C33 C34 C40 C35 152.6(3)
Co2 C34 C40 C35 -140.5(3)
C33 C34 C40 C39 -31.4(4)
Co2 C34 C40 C39 35.5(3)
C33 Co2 C41 C42 -155.2(2)
C32 Co2 C41 C42 -79.7(3)
C45 Co2 C41 C42 65.35(19)
C46 Co2 C41 C42 102.30(18)
C31 Co2 C41 C42 -73.38(19)
C34 Co2 C41 C42 -153.48(17)
C33 Co2 C41 C48 86.7(3)
C32 Co2 C41 C48 162.2(2)
C42 Co2 C41 C48 -118.1(3)
C45 Co2 C41 C48 -52.7(2)
C46 Co2 C41 C48 -15.8(2)
C31 Co2 C41 C48 168.5(2)
C34 Co2 C41 C48 88.5(2)
C48 C41 C42 C43 -3.0(4)
Co2 C41 C42 C43 -105.1(3)
C48 C41 C42 Co2 102.1(3)
C33 Co2 C42 C41 111.7(4)
C32 Co2 C42 C41 140.54(18)
C45 Co2 C42 C41 -117.59(18)
C46 Co2 C42 C41 -78.00(18)
C31 Co2 C42 C41 114.67(18)
C34 Co2 C42 C41 40.3(2)
C33 Co2 C42 C43 -129.9(4)
C32 Co2 C42 C43 -101.0(2)
C41 Co2 C42 C43 118.4(3)
C45 Co2 C42 C43 0.8(2)
C46 Co2 C42 C43 40.4(2)
C31 Co2 C42 C43 -126.9(2)
C34 Co2 C42 C43 158.71(19)
C41 C42 C43 C44 94.3(3)
Co2 C42 C43 C44 14.1(3)
C42 C43 C44 C45 -26.9(4)
C43 C44 C45 C46 -51.6(4)
C43 C44 C45 Co2 27.4(3)
C33 Co2 C45 C46 -89.1(2)
C32 Co2 C45 C46 -131.16(19)
C42 Co2 C45 C46 103.32(19)
C41 Co2 C45 C46 66.8(2)
C31 Co2 C45 C46 -165.48(18)
C34 Co2 C45 C46 -56.3(2)
C33 Co2 C45 C44 152.0(2)
C32 Co2 C45 C44 109.9(2)
C42 Co2 C45 C44 -15.6(2)
C41 Co2 C45 C44 -52.2(2)
C46 Co2 C45 C44 -118.9(3)
C31 Co2 C45 C44 75.6(3)
C34 Co2 C45 C44 -175.3(2)
C44 C45 C46 C47 -0.6(4)
Co2 C45 C46 C47 -103.3(3)
C44 C45 C46 Co2 102.6(3)
C33 Co2 C46 C45 100.64(19)
C32 Co2 C46 C45 64.8(2)
C42 Co2 C46 C45 -76.67(19)
C41 Co2 C46 C45 -116.47(19)
C31 Co2 C46 C45 48.0(5)
C34 Co2 C46 C45 141.12(18)
C33 Co2 C46 C47 -141.1(2)
C32 Co2 C46 C47 -176.9(2)
C42 Co2 C46 C47 41.6(2)
C41 Co2 C46 C47 1.8(2)
C45 Co2 C46 C47 118.2(3)
C31 Co2 C46 C47 166.2(4)
C34 Co2 C46 C47 -100.6(2)
C45 C46 C47 C48 91.6(4)
Co2 C46 C47 C48 12.6(3)
C42 C41 C48 C47 -51.4(4)
Co2 C41 C48 C47 26.8(3)
C46 C47 C48 C41 -25.9(4)
C33 C32 K2 O7 0.6(2)
C31 C32 K2 O7 -114.91(18)
Co2 C32 K2 O7 -51.6(3)
C33 C32 K2 O9 134.75(18)
C31 C32 K2 O9 19.2(2)
Co2 C32 K2 O9 82.5(3)
C33 C32 K2 O12 -57.13(19)
C31 C32 K2 O12 -172.69(18)
Co2 C32 K2 O12 -109.4(2)
C33 C32 K2 O11 -113.5(2)
C31 C32 K2 O11 130.93(19)
Co2 C32 K2 O11 -165.8(3)
C33 C32 K2 O10 -170.41(19)
C31 C32 K2 O10 74.03(18)
Co2 C32 K2 O10 137.3(3)
C33 C32 K2 O8 65.7(2)
C31 C32 K2 O8 -49.8(2)
Co2 C32 K2 O8 13.5(3)
C33 C32 K2 C39 89.7(2)
C31 C32 K2 C39 -25.89(16)
Co2 C32 K2 C39 37.4(2)
C31 C32 K2 C33 -115.6(3)
Co2 C32 K2 C33 -52.2(2)
C33 C32 K2 C31 115.6(3)
Co2 C32 K2 C31 63.3(2)
C38 C39 K2 O7 -106.3(2)
C40 C39 K2 O7 14.15(17)
C31 C39 K2 O7 129.94(16)
C38 C39 K2 O9 10.49(19)
C40 C39 K2 O9 130.93(17)
C31 C39 K2 O9 -113.29(17)
C38 C39 K2 O12 -168.48(18)
C40 C39 K2 O12 -48.04(19)
C31 C39 K2 O12 67.75(18)
C38 C39 K2 O11 126.07(19)
C40 C39 K2 O11 -113.49(16)
C31 C39 K2 O11 2.30(18)
C38 C39 K2 O10 67.9(2)
C40 C39 K2 O10 -171.66(16)
C31 C39 K2 O10 -55.87(16)
C38 C39 K2 O8 -47.2(2)
C40 C39 K2 O8 73.24(16)
C31 C39 K2 O8 -170.97(16)
C38 C39 K2 C32 149.2(2)
C40 C39 K2 C32 -90.35(18)
C31 C39 K2 C32 25.44(16)
C38 C39 K2 C33 -178.2(2)
C40 C39 K2 C33 -57.78(16)
C31 C39 K2 C33 58.01(16)
C38 C39 K2 C31 123.8(3)
C40 C39 K2 C31 -115.8(2)
C32 C33 K2 O7 -179.39(19)
C34 C33 K2 O7 -63.38(19)
Co2 C33 K2 O7 -143.20(16)
C32 C33 K2 O9 -56.7(2)
C34 C33 K2 O9 59.3(2)
Co2 C33 K2 O9 -20.5(2)
C32 C33 K2 O12 120.39(19)
C34 C33 K2 O12 -123.6(2)
Co2 C33 K2 O12 156.58(17)
C32 C33 K2 O11 60.51(19)
C34 C33 K2 O11 176.5(2)
Co2 C33 K2 O11 96.70(16)
C32 C33 K2 O10 10.3(2)
C34 C33 K2 O10 126.31(19)
Co2 C33 K2 O10 46.49(17)
C32 C33 K2 O8 -131.23(18)
C34 C33 K2 O8 -15.2(2)
Co2 C33 K2 O8 -95.04(16)
C34 C33 K2 C32 116.0(3)
Co2 C33 K2 C32 36.19(17)
C32 C33 K2 C39 -67.73(19)
C34 C33 K2 C39 48.28(18)
Co2 C33 K2 C39 -31.54(13)
C32 C33 K2 C31 -34.74(18)
C34 C33 K2 C31 81.3(2)
Co2 C33 K2 C31 1.45(12)
C32 C31 K2 O7 75.17(19)
C39 C31 K2 O7 -57.57(18)
Co2 C31 K2 O7 39.37(16)
C32 C31 K2 O9 -162.44(18)
C39 C31 K2 O9 64.83(16)
Co2 C31 K2 O9 161.77(14)
C32 C31 K2 O12 8.0(2)
C39 C31 K2 O12 -124.75(16)
Co2 C31 K2 O12 -27.81(16)
C32 C31 K2 O11 -45.11(18)
C39 C31 K2 O11 -177.84(16)
Co2 C31 K2 O11 -80.90(14)
C32 C31 K2 O10 -103.72(18)
C39 C31 K2 O10 123.55(17)
Co2 C31 K2 O10 -139.52(15)
C32 C31 K2 O8 142.98(17)
C39 C31 K2 O8 10.24(18)
Co2 C31 K2 O8 107.18(14)
C39 C31 K2 C32 -132.7(3)
Co2 C31 K2 C32 -35.80(16)
C32 C31 K2 C39 132.7(3)
Co2 C31 K2 C39 96.9(2)
C32 C31 K2 C33 34.52(17)
C39 C31 K2 C33 -98.21(19)
Co2 C31 K2 C33 -1.27(11)
O9 K2 O7 C60 143.9(2)
O12 K2 O7 C60 -6.7(2)
O11 K2 O7 C60 -8.1(2)
O10 K2 O7 C60 67.4(3)
O8 K2 O7 C60 142.8(2)
C32 K2 O7 C60 -84.5(2)
C39 K2 O7 C60 -130.5(2)
C33 K2 O7 C60 -84.2(2)
C31 K2 O7 C60 -109.3(2)
O9 K2 O7 C49 1.3(2)
O12 K2 O7 C49 -149.3(2)
O11 K2 O7 C49 -150.7(2)
O10 K2 O7 C49 -75.2(3)
O8 K2 O7 C49 0.2(2)
C32 K2 O7 C49 133.0(2)
C39 K2 O7 C49 87.0(2)
C33 K2 O7 C49 133.2(2)
C31 K2 O7 C49 108.1(2)
C60 O7 C49 C50 -175.9(3)
K2 O7 C49 C50 -30.8(3)
O7 C49 C50 O8 64.2(3)
C49 C50 O8 C51 177.3(3)
C49 C50 O8 K2 -63.0(3)
O7 K2 O8 C51 152.5(2)
O9 K2 O8 C51 -26.3(2)
O12 K2 O8 C51 -179.1(2)
O11 K2 O8 C51 -115.4(2)
O10 K2 O8 C51 -48.0(2)
C32 K2 O8 C51 66.3(2)
C39 K2 O8 C51 49.7(2)
C33 K2 O8 C51 92.5(2)
C31 K2 O8 C51 45.4(2)
O7 K2 O8 C50 31.78(18)
O9 K2 O8 C50 -147.1(2)
O12 K2 O8 C50 60.19(19)
O11 K2 O8 C50 123.8(2)
O10 K2 O8 C50 -168.70(18)
C32 K2 O8 C50 -54.4(2)
C39 K2 O8 C50 -71.03(19)
C33 K2 O8 C50 -28.2(2)
C31 K2 O8 C50 -75.29(19)
C50 O8 C51 C52 176.5(3)
K2 O8 C51 C52 58.4(3)
O8 C51 C52 O9 -66.2(4)
C51 C52 O9 C53 -174.1(3)
C51 C52 O9 K2 39.4(4)
O7 K2 O9 C52 -9.1(3)
O12 K2 O9 C52 69.4(3)
O11 K2 O9 C52 143.3(2)
O10 K2 O9 C52 149.0(3)
O8 K2 O9 C52 -8.0(2)
C32 K2 O9 C52 -138.9(2)
C39 K2 O9 C52 -108.6(2)
C33 K2 O9 C52 -117.1(2)
C31 K2 O9 C52 -131.2(2)
O7 K2 O9 C53 -153.4(2)
O12 K2 O9 C53 -74.9(3)
O11 K2 O9 C53 -1.1(2)
O10 K2 O9 C53 4.7(2)
O8 K2 O9 C53 -152.3(2)
C32 K2 O9 C53 76.8(2)
C39 K2 O9 C53 107.0(2)
C33 K2 O9 C53 98.6(2)
C31 K2 O9 C53 84.5(2)
C52 O9 C53 C54 177.1(3)
K2 O9 C53 C54 -36.5(3)
O9 C53 C54 O10 66.0(3)
C53 C54 O10 C55 173.1(3)
C53 C54 O10 K2 -61.7(3)
O7 K2 O10 C55 -116.7(3)
O9 K2 O10 C55 155.9(2)
O12 K2 O10 C55 -51.8(2)
O11 K2 O10 C55 -30.2(2)
O8 K2 O10 C55 177.5(2)
C32 K2 O10 C55 36.8(2)
C39 K2 O10 C55 80.7(2)
C33 K2 O10 C55 32.6(2)
C31 K2 O10 C55 60.3(2)
O7 K2 O10 C54 116.7(3)
O9 K2 O10 C54 29.35(19)
O12 K2 O10 C54 -178.34(19)
O11 K2 O10 C54 -156.7(2)
O8 K2 O10 C54 51.0(2)
C32 K2 O10 C54 -89.7(2)
C39 K2 O10 C54 -45.8(2)
C33 K2 O10 C54 -93.9(2)
C31 K2 O10 C54 -66.3(2)
C54 O10 C55 C56 -175.1(3)
K2 O10 C55 C56 60.9(3)
O10 C55 C56 O11 -62.2(3)
C55 C56 O11 C57 178.5(3)
C55 C56 O11 K2 33.0(3)
O7 K2 O11 C57 12.1(2)
O9 K2 O11 C57 -140.1(2)
O12 K2 O11 C57 10.7(2)
O10 K2 O11 C57 -146.0(2)
O8 K2 O11 C57 -65.3(3)
C32 K2 O11 C57 113.5(2)
C39 K2 O11 C57 130.6(2)
C33 K2 O11 C57 91.2(2)
C31 K2 O11 C57 131.6(2)
O7 K2 O11 C56 155.5(2)
O9 K2 O11 C56 3.3(2)
O12 K2 O11 C56 154.1(2)
O10 K2 O11 C56 -2.5(2)
O8 K2 O11 C56 78.2(3)
C32 K2 O11 C56 -103.1(2)
C39 K2 O11 C56 -86.0(2)
C33 K2 O11 C56 -125.4(2)
C31 K2 O11 C56 -85.0(2)
C56 O11 C57 C58 174.0(3)
K2 O11 C57 C58 -40.2(3)
O11 C57 C58 O12 60.6(4)
C57 C58 O12 C59 177.3(3)
C57 C58 O12 K2 -52.9(3)
O7 K2 O12 C59 -26.0(2)
O9 K2 O12 C59 -119.0(2)
O11 K2 O12 C59 152.5(2)
O10 K2 O12 C59 174.1(2)
O8 K2 O12 C59 -54.1(2)
C32 K2 O12 C59 86.8(2)
C39 K2 O12 C59 58.6(2)
C33 K2 O12 C59 66.2(2)
C31 K2 O12 C59 83.5(2)
O7 K2 O12 C58 -155.8(2)
O9 K2 O12 C58 111.1(2)
O11 K2 O12 C58 22.7(2)
O10 K2 O12 C58 44.3(2)
O8 K2 O12 C58 176.0(2)
C32 K2 O12 C58 -43.1(2)
C39 K2 O12 C58 -71.2(2)
C33 K2 O12 C58 -63.7(2)
C31 K2 O12 C58 -46.3(2)
C58 O12 C59 C60 -172.4(3)
K2 O12 C59 C60 55.9(3)
C49 O7 C60 C59 -177.3(3)
K2 O7 C60 C59 36.7(4)
O12 C59 C60 O7 -61.9(4)
